data_2019422
loop_
_publ_author_name
'St\"oger, Berthold'
'Weil, Matthias'

_publ_section_title
;
 The isotypic hydrogen phosphate and arsenate dihydrates
 <i>M</i>~2~H<i>X</i>O~4~&#x00B7;2H~2~O (<i>M</i> = Rb, Cs; <i>X</i> = P,
 As)
;
_journal_coeditor_code FN3158
_journal_issue 1
_journal_name_full 'Acta Crystallographica Section C'
_journal_page_first 7
_journal_page_last 11
_journal_paper_doi 10.1107/S205322961303338X
_journal_volume 70
_journal_year 2014
_chemical_formula_iupac 'Cs2 H As O4, 2H2 O'
_chemical_formula_sum 'As Cs2 H5 O6'
_chemical_formula_weight 441.8
_chemical_name_systematic
;
Dicaesium monohydrogen arsenate(V) dihydrate
;
_space_group_IT_number 14
_symmetry_cell_setting monoclinic
_symmetry_space_group_name_Hall '-P 2ybc'
_symmetry_space_group_name_H-M 'P 1 21/c 1'
_atom_sites_solution_hydrogens difmap
_atom_sites_solution_primary isomor
_cell_angle_alpha 90
_cell_angle_beta 117.7412(14)
_cell_angle_gamma 90
_cell_formula_units_Z 4
_cell_length_a 7.7015(3)
_cell_length_b 14.3265(5)
_cell_length_c 8.1324(3)
_cell_measurement_reflns_used 9992
_cell_measurement_temperature 100
_cell_measurement_theta_max 32.6
_cell_measurement_theta_min 2.9
_cell_volume 794.16(5)
_computing_cell_refinement 'SAINT-Plus (Bruker, 2013)'
_computing_data_collection 'APEX2 (Bruker, 2013)'
_computing_data_reduction 'SAINT-Plus (Bruker, 2013)'
_computing_molecular_graphics 'ATOMS (Dowty, 2006)'
_computing_publication_material 'publCIF (Westrip, 2010)'
_computing_structure_refinement 'JANA2006 (Pet\<r\'i\<cek <i>et al.</i>, 2006)'
_computing_structure_solution 'coordinates of Rb~2~HAsO~4~.2H~2~O'
_diffrn_ambient_temperature 100
_diffrn_measured_fraction_theta_full 1
_diffrn_measured_fraction_theta_max 1
_diffrn_measurement_device 'four-cycle diffractometer'
_diffrn_measurement_device_type 'Bruker Kappa APEXII CCD'
_diffrn_measurement_method '\w and \f scans'
_diffrn_radiation_monochromator graphite
_diffrn_radiation_source 'X-ray tube'
_diffrn_radiation_type 'Mo K\a'
_diffrn_radiation_wavelength 0.71073
_diffrn_reflns_av_R_equivalents 0.0389
_diffrn_reflns_av_sigmaI/netI 0.0168
_diffrn_reflns_limit_h_max 11
_diffrn_reflns_limit_h_min -11
_diffrn_reflns_limit_k_max 21
_diffrn_reflns_limit_k_min -21
_diffrn_reflns_limit_l_max 12
_diffrn_reflns_limit_l_min -12
_diffrn_reflns_number 29263
_diffrn_reflns_theta_full 32.62
_diffrn_reflns_theta_max 32.62
_diffrn_reflns_theta_min 2.84
_exptl_absorpt_coefficient_mu 13.286
_exptl_absorpt_correction_T_max 0.88
_exptl_absorpt_correction_T_min 0.63
_exptl_absorpt_correction_type multi-scan
_exptl_absorpt_process_details '(SADABS; Bruker, 2013)'
_exptl_crystal_colour 'clear colourless'
_exptl_crystal_density_diffrn 3.6936
_exptl_crystal_description plate
_exptl_crystal_F_000 784
_exptl_crystal_size_max 0.08
_exptl_crystal_size_mid 0.03
_exptl_crystal_size_min 0.01
_refine_diff_density_max 0.61
_refine_diff_density_min -0.66
_refine_ls_extinction_coef 66E1(2)
_refine_ls_extinction_method 'B-C type 1 Gaussian isotropic (Becker & Coppens, 1974)'
_refine_ls_goodness_of_fit_ref 1.36
_refine_ls_hydrogen_treatment refall
_refine_ls_number_constraints 0
_refine_ls_number_parameters 103
_refine_ls_number_reflns 2895
_refine_ls_number_restraints 7
_refine_ls_R_factor_all 0.0199
_refine_ls_R_factor_gt 0.0145
_refine_ls_shift/su_max 0.0362
_refine_ls_shift/su_mean 0.0047
_refine_ls_structure_factor_coef F
_refine_ls_weighting_details w=1/(\s^2^(F)+0.0001F^2^)
_refine_ls_weighting_scheme sigma
_refine_ls_wR_factor_gt 0.0230
_refine_ls_wR_factor_ref 0.0245
_reflns_number_gt 2452
_reflns_number_total 2895
_reflns_threshold_expression I>3\s(I)
_cod_data_source_file fn3158sup1.cif
_cod_data_source_block Cs2HAsO4.2H2O
_cod_original_sg_symbol_H-M 'P 21/c'
_cod_original_formula_sum 'As1 Cs2 H5 O6'
_cod_database_code 2019422
_cod_database_fobs_code 2019422

loop_
_symmetry_equiv_pos_site_id
_symmetry_equiv_pos_as_xyz
1 x,y,z
2 -x,y+1/2,-z+1/2
3 -x,-y,-z
4 x,-y+1/2,z+1/2

loop_
_atom_site_type_symbol
_atom_site_label
_atom_site_fract_x
_atom_site_fract_y
_atom_site_fract_z
_atom_site_U_iso_or_equiv
_atom_site_adp_type
_atom_site_calc_flag
_atom_site_occupancy
Cs Cs1 0.741813(13) 0.731792(8) 0.746055(13) 0.00784(5) Uani d 1
Cs Cs2 0.251517(13) 0.920139(7) 0.747393(13) 0.00975(6) Uani d 1
As As 0.25340(2) 0.858572(13) 0.25900(2) 0.00545(7) Uani d 1
O O1 0.13398(18) 0.79315(9) 0.05609(18) 0.0133(5) Uani d 1
O O2 0.42685(19) 0.92271(7) 0.2428(2) 0.0107(5) Uani d 1
O O3 0.35337(18) 0.78242(8) 0.43520(18) 0.0124(5) Uani d 1
O O4 0.07415(19) 0.92168(8) 0.2658(2) 0.0105(5) Uani d 1
O Ow1 0.7871(2) 0.91323(9) 0.5508(2) 0.0123(5) Uani d 1
O Ow2 0.7157(2) 0.58410(9) 0.4535(2) 0.0117(5) Uani d 1
H Hw21 0.8315(17) 0.592(2) 0.541(3) 0.086(15) Uiso d 1
H Hw11 0.673(2) 0.911(2) 0.458(3) 0.100(17) Uiso d 1
H H1 0.221(3) 0.7699(18) 0.032(5) 0.094(13) Uiso d 1
H Hw12 0.824(4) 0.9553(14) 0.634(3) 0.054(10) Uiso d 1
H Hw22 0.683(4) 0.5406(15) 0.374(3) 0.061(11) Uiso d 1

loop_
_atom_site_aniso_label
_atom_site_aniso_U_11
_atom_site_aniso_U_22
_atom_site_aniso_U_33
_atom_site_aniso_U_12
_atom_site_aniso_U_13
_atom_site_aniso_U_23
_atom_site_aniso_type_symbol
Cs1 0.00774(7) 0.00726(6) 0.00649(6) -0.00023(3) 0.00161(5) 0.00015(3) Cs
Cs2 0.00932(8) 0.00756(7) 0.01131(7) 0.00009(3) 0.00390(6) 0.00026(3) Cs
As 0.00500(9) 0.00517(9) 0.00524(9) -0.00006(5) 0.00160(7) 0.00016(5) As
O1 0.0083(6) 0.0175(6) 0.0106(6) -0.0005(5) 0.0014(5) -0.0075(5) O
O2 0.0083(6) 0.0104(6) 0.0134(6) -0.0009(4) 0.0051(5) 0.0025(4) O
O3 0.0101(6) 0.0126(6) 0.0113(6) 0.0014(4) 0.0024(5) 0.0077(4) O
O4 0.0079(6) 0.0106(6) 0.0131(6) 0.0011(4) 0.0048(5) -0.0026(4) O
Ow1 0.0104(6) 0.0116(6) 0.0122(6) -0.0002(5) 0.0030(5) -0.0025(5) O
Ow2 0.0093(6) 0.0103(6) 0.0127(6) 0.0003(4) 0.0027(5) -0.0030(4) O

loop_
_atom_type_symbol
_atom_type_scat_dispersion_real
_atom_type_scat_dispersion_imag
_atom_type_scat_source
As 0.0499 2.0058 'International Tables Vol C tables 4.2.6.8 and 6.1.1.1'
Cs -0.3680 2.1192 'International Tables Vol C tables 4.2.6.8 and 6.1.1.1'
H 0.0000 0.0000 'International Tables Vol C tables 4.2.6.8 and 6.1.1.1'
O 0.0106 0.0060 'International Tables Vol C tables 4.2.6.8 and 6.1.1.1'

loop_
_geom_angle_atom_site_label_1
_geom_angle_atom_site_label_2
_geom_angle_atom_site_label_3
_geom_angle_site_symmetry_1
_geom_angle_site_symmetry_3
_geom_angle
O1 Cs1 O2 1_656 4_565 130.63(4)
O1 Cs1 O3 1_656 . 148.98(3)
O1 Cs1 O4 1_656 4_665 72.80(3)
O1 Cs1 Ow1 1_656 . 83.02(3)
O1 Cs1 Ow1 1_656 4_565 80.37(4)
O1 Cs1 Ow2 1_656 . 121.16(4)
O1 Cs1 Ow2 1_656 4_565 66.62(4)
O2 Cs1 O3 4_565 . 73.11(3)
O2 Cs1 O4 4_565 4_665 95.98(3)
O2 Cs1 Ow1 4_565 . 144.04(3)
O2 Cs1 Ow1 4_565 4_565 50.67(3)
O2 Cs1 Ow2 4_565 . 75.56(4)
O2 Cs1 Ow2 4_565 4_565 109.54(4)
O3 Cs1 O4 . 4_665 130.61(4)
O3 Cs1 Ow1 . . 70.94(4)
O3 Cs1 Ow1 . 4_565 122.23(4)
O3 Cs1 Ow2 . . 80.48(4)
O3 Cs1 Ow2 . 4_565 87.80(3)
O4 Cs1 Ow1 4_665 . 107.89(4)
O4 Cs1 Ow1 4_665 4_565 73.89(4)
O4 Cs1 Ow2 4_665 . 50.40(3)
O4 Cs1 Ow2 4_665 4_565 139.41(3)
Ow1 Cs1 Ow1 . 4_565 161.91(3)
Ow1 Cs1 Ow2 . . 99.11(4)
Ow1 Cs1 Ow2 . 4_565 68.47(5)
Ow1 Cs1 Ow2 4_565 . 95.60(4)
Ow1 Cs1 Ow2 4_565 4_565 98.13(4)
Ow2 Cs1 Ow2 . 4_565 165.33(4)
O1 Cs2 O1 1_556 4_565 76.00(4)
O1 Cs2 O2 1_556 1_556 45.53(3)
O1 Cs2 O2 1_556 3_676 139.91(3)
O1 Cs2 O3 1_556 . 115.62(3)
O1 Cs2 O3 1_556 4_565 44.21(4)
O1 Cs2 O4 1_556 . 134.56(3)
O1 Cs2 O4 1_556 3_576 86.30(4)
O1 Cs2 Ow1 1_556 1_455 74.97(4)
O1 Cs2 Ow1 1_556 3_676 157.29(4)
O1 Cs2 Ow2 1_556 2_656 78.51(4)
O1 Cs2 Ow2 1_556 4_565 102.30(4)
O1 Cs2 O2 4_565 1_556 114.04(3)
O1 Cs2 O2 4_565 3_676 131.73(4)
O1 Cs2 O3 4_565 . 43.13(4)
O1 Cs2 O3 4_565 4_565 49.41(3)
O1 Cs2 O4 4_565 . 66.80(3)
O1 Cs2 O4 4_565 3_576 124.44(3)
O1 Cs2 Ow1 4_565 1_455 74.93(3)
O1 Cs2 Ow1 4_565 3_676 113.79(4)
O1 Cs2 Ow2 4_565 2_656 154.13(4)
O1 Cs2 Ow2 4_565 4_565 102.86(3)
O2 Cs2 O2 1_556 3_676 94.53(3)
O2 Cs2 O3 1_556 . 134.98(3)
O2 Cs2 O3 1_556 4_565 66.11(3)
O2 Cs2 O4 1_556 . 178.72(3)
O2 Cs2 O4 1_556 3_576 85.07(3)
O2 Cs2 Ow1 1_556 1_455 108.18(4)
O2 Cs2 Ow1 1_556 3_676 132.02(3)
O2 Cs2 Ow2 1_556 2_656 46.35(3)
O2 Cs2 Ow2 1_556 4_565 70.42(4)
O2 Cs2 O3 3_676 . 89.05(4)
O2 Cs2 O3 3_676 4_565 126.06(3)
O2 Cs2 O4 3_676 . 85.46(3)
O2 Cs2 O4 3_676 3_576 94.66(3)
O2 Cs2 Ow1 3_676 1_455 133.45(3)
O2 Cs2 Ow1 3_676 3_676 48.81(3)
O2 Cs2 Ow2 3_676 2_656 72.53(4)
O2 Cs2 Ow2 3_676 4_565 49.77(3)
O3 Cs2 O3 . 4_565 75.69(4)
O3 Cs2 O4 . . 46.31(3)
O3 Cs2 O4 . 3_576 139.42(3)
O3 Cs2 Ow1 . 1_455 101.16(4)
O3 Cs2 Ow1 . 3_676 81.53(4)
O3 Cs2 Ow2 . 2_656 161.24(4)
O3 Cs2 Ow2 . 4_565 78.39(4)
O3 Cs2 O4 4_565 . 114.91(3)
O3 Cs2 O4 4_565 3_576 130.01(4)
O3 Cs2 Ow1 4_565 1_455 100.41(3)
O3 Cs2 Ow1 4_565 3_676 156.91(4)
O3 Cs2 Ow2 4_565 2_656 112.04(4)
O3 Cs2 Ow2 4_565 4_565 76.37(3)
O4 Cs2 O4 . 3_576 93.65(3)
O4 Cs2 Ow1 . 1_455 70.99(4)
O4 Cs2 Ow1 . 3_676 47.24(3)
O4 Cs2 Ow2 . 2_656 132.53(3)
O4 Cs2 Ow2 . 4_565 110.46(4)
O4 Cs2 Ow1 3_576 1_455 49.56(3)
O4 Cs2 Ow1 3_576 3_676 71.22(4)
O4 Cs2 Ow2 3_576 2_656 48.81(3)
O4 Cs2 Ow2 3_576 4_565 132.48(3)
Ow1 Cs2 Ow1 1_455 3_676 87.57(4)
Ow1 Cs2 Ow2 1_455 2_656 94.32(4)
Ow1 Cs2 Ow2 1_455 4_565 176.78(4)
Ow1 Cs2 Ow2 3_676 2_656 88.66(4)
Ow1 Cs2 Ow2 3_676 4_565 95.51(4)
Ow2 Cs2 Ow2 2_656 4_565 86.74(4)
O1 As O2 . . 108.01(8)
O1 As O3 . . 106.83(6)
O1 As O4 . . 104.02(6)
O2 As O3 . . 110.99(6)
O3 As O4 . . 112.42(8)

loop_
_geom_bond_atom_site_label_1
_geom_bond_atom_site_label_2
_geom_bond_site_symmetry_2
_geom_bond_distance
Cs1 O1 1_656 3.0269(11)
Cs1 O2 4_565 3.2748(14)
Cs1 O3 . 2.9708(11)
Cs1 O4 4_665 3.3209(14)
Cs1 Ow1 . 3.1489(16)
Cs1 Ow1 4_565 3.1266(16)
Cs1 Ow2 . 3.1194(16)
Cs1 Ow2 4_565 3.1876(15)
Cs2 O1 1_556 3.5422(16)
Cs2 O1 4_565 3.3565(13)
Cs2 O2 1_556 3.6043(16)
Cs2 O2 3_676 3.3206(14)
Cs2 O3 . 3.5789(16)
Cs2 O3 4_565 3.2022(12)
Cs2 O4 . 3.4963(15)
Cs2 O4 3_576 3.3447(14)
Cs2 Ow1 1_455 3.1677(15)
Cs2 Ow1 3_676 3.3161(16)
Cs2 Ow2 2_656 3.3053(16)
Cs2 Ow2 4_565 3.1643(14)
As O1 . 1.7420(13)
As O2 . 1.6764(16)
As O3 . 1.6761(12)
As O4 . 1.6725(15)

loop_
_geom_hbond_atom_site_label_D
_geom_hbond_atom_site_label_H
_geom_hbond_atom_site_label_A
_geom_hbond_site_symmetry_A
_geom_hbond_distance_DH
_geom_hbond_distance_HA
_geom_hbond_distance_DA
_geom_hbond_angle_DHA
_geom_hbond_publ_flag
O1 H1 O3 4_564 0.85(3) 1.72(4) 2.557(2) 167(3) yes
Ow1 Hw11 O2 . 0.850(15) 1.897(16) 2.7425(17) 172(3) yes
Ow1 Hw12 O4 3_676 0.85(2) 1.95(2) 2.7343(17) 153(3) yes
Ow2 Hw21 O4 4_665 0.850(13) 1.922(16) 2.7480(17) 164(3) yes
Ow2 Hw22 O2 2_645 0.85(2) 1.93(2) 2.7328(17) 158(3) yes
